data_7233867
loop_
_publ_author_name
'Alexander N. Chernyshev'
'Dmitry Morozov'
'Jarkko Mutanen'
'Vadim Yu Kukushkin'
'Gerrit Groenhof'
'Matti Haukka'

_publ_section_title
;
 Weak intermolecular interactions promote blue luminescence of protonated
 2,2'-dipyridylamine salts
;
_journal_name_full 'Journal of Materials Chemistry C'
_journal_page_first 8285
_journal_page_last 8294
_journal_paper_doi 10.1039/C4TC01165A
_journal_volume 2
_journal_year 2014
_chemical_formula_moiety 'C10 H10 N3, Br, 2(H2 O)'
_chemical_formula_sum 'C10 H14 Br N3 O2'
_chemical_formula_weight 288.15
_space_group_crystal_system monoclinic
_space_group_IT_number 9
_space_group_name_Hall 'C -2yc'
_space_group_name_H-M_alt 'C 1 c 1'
_atom_sites_solution_hydrogens mixed
_cell_angle_alpha 90
_cell_angle_beta 107.024(2)
_cell_angle_gamma 90
_cell_formula_units_Z 4
_cell_length_a 9.5861(2)
_cell_length_b 16.1448(3)
_cell_length_c 8.18095(16)
_cell_measurement_reflns_used 4411
_cell_measurement_temperature 170(2)
_cell_measurement_theta_max 30.2220
_cell_measurement_theta_min 2.5120
_cell_volume 1210.65(4)
_computing_cell_refinement
;
CrysAlisPro, Agilent Technologies,
Version 1.171.37.31 (release 14-01-2014 CrysAlis171 .NET)
(compiled Jan 14 2014,18:38:05)
;
_computing_data_collection
;
CrysAlisPro, Agilent Technologies,
Version 1.171.37.31 (release 14-01-2014 CrysAlis171 .NET)
(compiled Jan 14 2014,18:38:05)
;
_computing_data_reduction
;
CrysAlisPro, Agilent Technologies,
Version 1.171.37.31 (release 14-01-2014 CrysAlis171 .NET)
(compiled Jan 14 2014,18:38:05)
;
_computing_molecular_graphics 'CrystaMaker (CrystalMaker Software ltd., 2012)'
_computing_publication_material 'SHELXL-2014 (Sheldrick, 2014)'
_computing_structure_refinement 'SHELXL-2014 (Sheldrick, 2014)'
_computing_structure_solution 'SUPERFLIP (Palatinus & Chapuis, 2007)'
_diffrn_ambient_temperature 170(2)
_diffrn_detector_area_resol_mean 16.0107
_diffrn_measured_fraction_theta_full 1.000
_diffrn_measured_fraction_theta_max 1.000
_diffrn_measurement_device '\k-geometry diffractometer'
_diffrn_measurement_device_type 'SuperNova, Single source at offset, Eos'
_diffrn_measurement_method '\f scans and \w scans with \k offset'
_diffrn_radiation_monochromator mirror
_diffrn_radiation_type MoK\a
_diffrn_radiation_wavelength 0.71073
_diffrn_reflns_av_R_equivalents 0.0398
_diffrn_reflns_av_unetI/netI 0.0339
_diffrn_reflns_Laue_measured_fraction_full 1.000
_diffrn_reflns_Laue_measured_fraction_max 1.000
_diffrn_reflns_limit_h_max 12
_diffrn_reflns_limit_h_min -12
_diffrn_reflns_limit_k_max 21
_diffrn_reflns_limit_k_min -21
_diffrn_reflns_limit_l_max 10
_diffrn_reflns_limit_l_min -10
_diffrn_reflns_number 9275
_diffrn_reflns_point_group_measured_fraction_full 1.000
_diffrn_reflns_point_group_measured_fraction_max 1.000
_diffrn_reflns_theta_full 25.242
_diffrn_reflns_theta_max 28.245
_diffrn_reflns_theta_min 2.523
_diffrn_source micro-source
_exptl_absorpt_coefficient_mu 3.386
_exptl_absorpt_correction_T_max 0.598
_exptl_absorpt_correction_T_min 0.398
_exptl_absorpt_correction_type gaussian
_exptl_absorpt_process_details
;
CrysAlisPro, Agilent Technologies,
Version 1.171.36.32 (release 02-08-2013 CrysAlis171 .NET)
(compiled Aug  2 2013,16:46:58)
Numerical absorption correction based on gaussian integration over
			a multifaceted crystal model
;
_exptl_crystal_colour colourless
_exptl_crystal_density_diffrn 1.581
_exptl_crystal_description block
_exptl_crystal_F_000 584
_exptl_crystal_size_max 0.392
_exptl_crystal_size_mid 0.244
_exptl_crystal_size_min 0.179
_refine_diff_density_max 1.251
_refine_diff_density_min -0.632
_refine_diff_density_rms 0.097
_refine_ls_abs_structure_details
;
 Flack x determined using 1319 quotients [(I+)-(I-)]/[(I+)+(I-)]
 (Parsons, Flack and Wagner, Acta Cryst. B69 (2013) 249-259).
;
_refine_ls_abs_structure_Flack 0.005(9)
_refine_ls_extinction_coef .
_refine_ls_extinction_method none
_refine_ls_goodness_of_fit_ref 1.109
_refine_ls_hydrogen_treatment mixed
_refine_ls_matrix_type full
_refine_ls_number_parameters 153
_refine_ls_number_reflns 2997
_refine_ls_number_restraints 2
_refine_ls_restrained_S_all 1.108
_refine_ls_R_factor_all 0.0424
_refine_ls_R_factor_gt 0.0384
_refine_ls_shift/su_max 0.000
_refine_ls_shift/su_mean 0.000
_refine_ls_structure_factor_coef Fsqd
_refine_ls_weighting_details 'w=1/[\s^2^(Fo^2^)+(0.0618P)^2^] where P=(Fo^2^+2Fc^2^)/3'
_refine_ls_weighting_scheme calc
_refine_ls_wR_factor_gt 0.0936
_refine_ls_wR_factor_ref 0.0974
_reflns_Friedel_coverage 0.993
_reflns_Friedel_fraction_full 1.000
_reflns_Friedel_fraction_max 0.999
_reflns_number_gt 2798
_reflns_number_total 2997
_reflns_threshold_expression 'I > 2\s(I)'
_cod_data_source_file 1000003.cif
_cod_data_source_block PCOD1000003
_cod_original_sg_symbol_H-M 'C c'
_cod_database_code 7233867
_shelx_space_group_comment
;
The symmetry employed for this shelxl refinement is uniquely defined
by the following loop, which should always be used as a source of
symmetry information in preference to the above space-group names.
They are only intended as comments.
;
_shelx_estimated_absorpt_t_min 0.350
_shelx_estimated_absorpt_t_max 0.582
_shelxl_version_number 2014-3

loop_
_space_group_symop_operation_xyz
'x, y, z'
'x, -y, z+1/2'
'x+1/2, y+1/2, z'
'x+1/2, -y+1/2, z+1/2'

loop_
_atom_site_label
_atom_site_type_symbol
_atom_site_fract_x
_atom_site_fract_y
_atom_site_fract_z
_atom_site_U_iso_or_equiv
_atom_site_adp_type
_atom_site_occupancy
_atom_site_site_symmetry_order
_atom_site_calc_flag
_atom_site_refinement_flags_posn
_atom_site_refinement_flags_adp
_atom_site_refinement_flags_occupancy
_atom_site_disorder_assembly
_atom_site_disorder_group
Br1 Br -0.10866(10) -0.22242(2) -0.19240(11) 0.03336(16) Uani 1 1 d . . . . .
C1 C 0.0794(5) -0.5057(3) -0.5665(6) 0.0243(10) Uani 1 1 d . . . . .
N1 N -0.0284(4) -0.4671(3) -0.5170(5) 0.0263(8) Uani 1 1 d . . . . .
N3 N -0.1444(4) -0.5863(2) -0.4591(5) 0.0269(8) Uani 1 1 d . . . . .
N2 N 0.0844(4) -0.5883(2) -0.5745(5) 0.0256(8) Uani 1 1 d . . . . .
C9 C -0.3555(5) -0.5764(4) -0.3605(6) 0.0330(10) Uani 1 1 d . . . . .
H9 H -0.4302 -0.6032 -0.3254 0.040 Uiso 1 1 calc R U . . .
C7 C -0.2394(5) -0.4530(3) -0.4171(6) 0.0290(10) Uani 1 1 d . . . . .
H7 H -0.2326 -0.3944 -0.4215 0.035 Uiso 1 1 calc R U . . .
C6 C -0.1397(4) -0.5040(3) -0.4625(6) 0.0249(10) Uani 1 1 d . . . . .
C4 C 0.2959(5) -0.5852(3) -0.6664(6) 0.0317(10) Uani 1 1 d . . . . .
H4 H 0.3696 -0.6131 -0.7013 0.038 Uiso 1 1 calc R U . . .
C5 C 0.1903(5) -0.6285(3) -0.6222(6) 0.0286(9) Uani 1 1 d . . . . .
H5 H 0.1909 -0.6874 -0.6247 0.034 Uiso 1 1 calc R U . . .
C2 C 0.1862(5) -0.4585(3) -0.6114(6) 0.0287(9) Uani 1 1 d . . . . .
H2 H 0.1841 -0.3997 -0.6084 0.034 Uiso 1 1 calc R U . . .
C8 C -0.3486(6) -0.4910(4) -0.3652(7) 0.0333(12) Uani 1 1 d . . . . .
H8 H -0.4188 -0.4584 -0.3328 0.040 Uiso 1 1 calc R U . . .
C3 C 0.2932(5) -0.4992(3) -0.6594(6) 0.0312(10) Uani 1 1 d . . . . .
H3 H 0.3668 -0.4682 -0.6884 0.037 Uiso 1 1 calc R U . . .
C10 C -0.2521(6) -0.6221(3) -0.4076(6) 0.0310(10) Uani 1 1 d . . . . .
H10 H -0.2565 -0.6808 -0.4038 0.037 Uiso 1 1 calc R U . . .
O1 O -0.0301(8) -0.2978(3) -0.5286(7) 0.0615(15) Uani 1 1 d . . . . .
H2O1 H -0.0114 -0.2687 -0.6026 0.092 Uiso 1 1 d R U . . .
H1O1 H -0.0578 -0.2626 -0.4703 0.092 Uiso 1 1 d R U . . .
O2 O 0.0492(5) -0.2099(3) 0.2258(6) 0.0431(10) Uani 1 1 d . . . . .
H2O2 H -0.0021 -0.2182 0.1189 0.065 Uiso 1 1 d R U . . .
H1O2 H 0.1495 -0.2235 0.2325 0.065 Uiso 1 1 d R U . . .
H1N H -0.022(6) -0.407(4) -0.504(7) 0.022(13) Uiso 1 1 d . . . . .
H2N H 0.018(12) -0.618(6) -0.548(11) 0.08(3) Uiso 1 1 d . . . . .

loop_
_atom_site_aniso_label
_atom_site_aniso_U_11
_atom_site_aniso_U_22
_atom_site_aniso_U_33
_atom_site_aniso_U_23
_atom_site_aniso_U_13
_atom_site_aniso_U_12
Br1 0.0395(3) 0.0315(2) 0.0351(2) 0.0024(3) 0.02029(17) 0.0037(3)
C1 0.024(2) 0.031(2) 0.020(2) 0.0006(18) 0.0091(17) -0.0002(18)
N1 0.0273(19) 0.0268(19) 0.0286(19) -0.0019(15) 0.0142(15) -0.0022(15)
N3 0.0240(19) 0.033(2) 0.0270(18) -0.0015(16) 0.0124(15) -0.0025(15)
N2 0.0262(19) 0.0254(18) 0.0281(19) 0.0027(15) 0.0122(15) -0.0015(14)
C9 0.027(2) 0.047(3) 0.030(2) -0.003(2) 0.0159(19) -0.006(2)
C7 0.032(2) 0.031(2) 0.027(2) -0.0041(18) 0.0134(18) 0.0002(19)
C6 0.024(3) 0.031(2) 0.022(2) -0.0002(18) 0.010(2) -0.001(2)
C4 0.026(2) 0.038(3) 0.034(2) 0.000(2) 0.014(2) 0.0036(19)
C5 0.028(2) 0.029(2) 0.032(2) 0.0021(19) 0.0133(18) 0.0037(18)
C2 0.028(2) 0.033(2) 0.027(2) -0.0013(18) 0.0110(17) -0.0043(19)
C8 0.030(3) 0.045(3) 0.030(3) -0.005(2) 0.017(2) 0.001(2)
C3 0.026(2) 0.041(3) 0.030(2) 0.001(2) 0.0125(19) -0.0052(19)
C10 0.031(2) 0.033(2) 0.032(2) -0.0013(19) 0.0130(19) -0.007(2)
O1 0.116(5) 0.0305(18) 0.062(3) -0.004(2) 0.063(3) -0.004(3)
O2 0.043(2) 0.058(3) 0.034(2) 0.0007(18) 0.0189(18) 0.0013(18)

loop_
_atom_type_symbol
_atom_type_description
_atom_type_scat_dispersion_real
_atom_type_scat_dispersion_imag
_atom_type_scat_source
C C 0.0033 0.0016 'International Tables Vol C Tables 4.2.6.8 and 6.1.1.4'
H H 0.0000 0.0000 'International Tables Vol C Tables 4.2.6.8 and 6.1.1.4'
Br Br -0.2901 2.4595 'International Tables Vol C Tables 4.2.6.8 and 6.1.1.4'
N N 0.0061 0.0033 'International Tables Vol C Tables 4.2.6.8 and 6.1.1.4'
O O 0.0106 0.0060 'International Tables Vol C Tables 4.2.6.8 and 6.1.1.4'

loop_
_geom_angle_atom_site_label_1
_geom_angle_atom_site_label_2
_geom_angle_atom_site_label_3
_geom_angle
_geom_angle_site_symmetry_1
_geom_angle_site_symmetry_3
_geom_angle_publ_flag
N2 C1 N1 120.7(5) . . ?
N2 C1 C2 119.2(5) . . ?
N1 C1 C2 120.1(5) . . ?
C1 N1 C6 127.7(4) . . yes
C1 N1 H1N 117(4) . . ?
C6 N1 H1N 115(4) . . ?
C6 N3 C10 117.8(4) . . ?
C1 N2 C5 122.2(4) . . ?
C1 N2 H2N 120(6) . . ?
C5 N2 H2N 118(6) . . ?
C10 C9 C8 118.8(5) . . ?
C10 C9 H9 120.6 . . ?
C8 C9 H9 120.6 . . ?
C8 C7 C6 117.4(5) . . ?
C8 C7 H7 121.3 . . ?
C6 C7 H7 121.3 . . ?
N3 C6 C7 123.7(5) . . ?
N3 C6 N1 117.6(5) . . ?
C7 C6 N1 118.6(5) . . ?
C5 C4 C3 118.5(5) . . ?
C5 C4 H4 120.7 . . ?
C3 C4 H4 120.7 . . ?
N2 C5 C4 120.5(4) . . ?
N2 C5 H5 119.8 . . ?
C4 C5 H5 119.8 . . ?
C3 C2 C1 118.5(5) . . ?
C3 C2 H2 120.7 . . ?
C1 C2 H2 120.7 . . ?
C9 C8 C7 119.8(5) . . ?
C9 C8 H8 120.1 . . ?
C7 C8 H8 120.1 . . ?
C2 C3 C4 121.0(5) . . ?
C2 C3 H3 119.5 . . ?
C4 C3 H3 119.5 . . ?
N3 C10 C9 122.3(5) . . ?
N3 C10 H10 118.8 . . ?
C9 C10 H10 118.8 . . ?
H2O1 O1 H1O1 101.8 . . ?
H2O2 O2 H1O2 106.1 . . ?

loop_
_geom_bond_atom_site_label_1
_geom_bond_atom_site_label_2
_geom_bond_distance
_geom_bond_site_symmetry_2
_geom_bond_publ_flag
C1 N2 1.337(7) . yes
C1 N1 1.366(6) . yes
C1 C2 1.409(7) . ?
N1 C6 1.404(6) . ?
N1 H1N 0.98(6) . ?
N3 C6 1.329(7) . ?
N3 C10 1.354(6) . ?
N2 C5 1.355(6) . ?
N2 H2N 0.87(11) . ?
C9 C10 1.378(7) . ?
C9 C8 1.382(9) . ?
C9 H9 0.9500 . ?
C7 C8 1.383(7) . ?
C7 C6 1.391(7) . ?
C7 H7 0.9500 . ?
C4 C5 1.364(7) . ?
C4 C3 1.390(8) . ?
C4 H4 0.9500 . ?
C5 H5 0.9500 . ?
C2 C3 1.369(7) . ?
C2 H2 0.9500 . ?
C8 H8 0.9500 . ?
C3 H3 0.9500 . ?
C10 H10 0.9500 . ?
O1 H2O1 0.8267 . ?
O1 H1O1 0.8333 . ?
O2 H2O2 0.8789 . ?
O2 H1O2 0.9724 . ?

loop_
_geom_hbond_atom_site_label_D
_geom_hbond_atom_site_label_H
_geom_hbond_atom_site_label_A
_geom_hbond_distance_DH
_geom_hbond_distance_HA
_geom_hbond_distance_DA
_geom_hbond_angle_DHA
_geom_hbond_site_symmetry_A
_geom_hbond_publ_flag
N1 H1N O1 0.98(6) 1.77(6) 2.735(6) 168(5) . yes
N2 H2N N3 0.87(11) 1.97(11) 2.629(6) 132(8) . yes
O1 H2O1 O2 0.83 1.92 2.742(7) 173.5 1_554 yes

loop_
_geom_torsion_atom_site_label_1
_geom_torsion_atom_site_label_2
_geom_torsion_atom_site_label_3
_geom_torsion_atom_site_label_4
_geom_torsion
_geom_torsion_site_symmetry_1
_geom_torsion_site_symmetry_2
_geom_torsion_site_symmetry_3
_geom_torsion_site_symmetry_4
N2 C1 N1 C6 3.1(8) . . . .
C2 C1 N1 C6 -177.6(4) . . . .
N1 C1 N2 C5 -179.6(4) . . . .
C2 C1 N2 C5 1.0(7) . . . .
C10 N3 C6 C7 -0.3(7) . . . .
C10 N3 C6 N1 -179.6(4) . . . .
C8 C7 C6 N3 0.2(7) . . . .
C8 C7 C6 N1 179.5(4) . . . .
C1 N1 C6 N3 -0.8(7) . . . .
C1 N1 C6 C7 179.9(4) . . . .
C1 N2 C5 C4 -0.9(8) . . . .
C3 C4 C5 N2 0.8(8) . . . .
N2 C1 C2 C3 -1.0(7) . . . .
N1 C1 C2 C3 179.6(4) . . . .
C10 C9 C8 C7 0.2(8) . . . .
C6 C7 C8 C9 -0.1(8) . . . .
C1 C2 C3 C4 0.9(7) . . . .
C5 C4 C3 C2 -0.8(8) . . . .
C6 N3 C10 C9 0.4(7) . . . .
C8 C9 C10 N3 -0.3(8) . . . .
